data_4033217
loop_
_publ_author_name
'Yang, Ren-Yin'
'Sun, Jing'
'Tao, Yao'
'Sun, Qiu'
'Yan, Chao-Guo'

_publ_section_title
;
 TfOH-Catalyzed One-Pot Domino Reaction for Diastereoselective Synthesis
 of Polysubstituted Tetrahydrospiro[carbazole-1,3'-indoline]s.
;
_journal_issue 24
_journal_name_full 'The Journal of organic chemistry'
_journal_page_first 13277
_journal_page_last 13287
_journal_paper_doi 10.1021/acs.joc.7b02397
_journal_volume 82
_journal_year 2017
_chemical_formula_moiety 'C33 H31 Cl N2 O3'
_chemical_formula_sum 'C33 H31 Cl N2 O3'
_chemical_formula_weight 539.05
_space_group_crystal_system monoclinic
_space_group_IT_number 14
_space_group_name_Hall '-P 2yn'
_space_group_name_H-M_alt 'P 1 21/n 1'
_symmetry_space_group_name_Hall '-P 2yn'
_symmetry_space_group_name_H-M 'P 1 21/n 1'
_atom_sites_solution_hydrogens geom
_audit_creation_method SHELXL-2014/7
_cell_angle_alpha 90
_cell_angle_beta 99.830(10)
_cell_angle_gamma 90
_cell_formula_units_Z 4
_cell_length_a 11.181(3)
_cell_length_b 10.487(3)
_cell_length_c 24.288(7)
_cell_measurement_reflns_used 5442
_cell_measurement_temperature 296(2)
_cell_measurement_theta_max 22.22
_cell_measurement_theta_min 2.58
_cell_volume 2806.1(14)
_computing_cell_refinement 'Bruker SAINT'
_computing_data_collection 'Bruker APEX2'
_computing_data_reduction 'Bruker SAINT'
_computing_molecular_graphics 'Bruker SHELXTL'
_computing_publication_material 'Bruker SHELXTL'
_computing_structure_refinement 'SHELXL-2014/7 (Sheldrick, 2014)'
_computing_structure_solution 'SHELXS-97 (Sheldrick 2008)'
_diffrn_ambient_temperature 296(2)
_diffrn_measured_fraction_theta_full 0.976
_diffrn_measured_fraction_theta_max 0.930
_diffrn_measurement_device_type 'CCD area detector'
_diffrn_measurement_method 'phi and omega scans'
_diffrn_radiation_source 'fine-focus sealed tube'
_diffrn_radiation_type MoK\a
_diffrn_radiation_wavelength 0.71073
_diffrn_reflns_av_R_equivalents 0.0778
_diffrn_reflns_av_unetI/netI 0.0843
_diffrn_reflns_Laue_measured_fraction_full 0.976
_diffrn_reflns_Laue_measured_fraction_max 0.930
_diffrn_reflns_limit_h_max 12
_diffrn_reflns_limit_h_min -14
_diffrn_reflns_limit_k_max 13
_diffrn_reflns_limit_k_min -13
_diffrn_reflns_limit_l_max 31
_diffrn_reflns_limit_l_min -26
_diffrn_reflns_number 25241
_diffrn_reflns_point_group_measured_fraction_full 0.976
_diffrn_reflns_point_group_measured_fraction_max 0.930
_diffrn_reflns_theta_full 25.242
_diffrn_reflns_theta_max 27.764
_diffrn_reflns_theta_min 2.120
_exptl_absorpt_coefficient_mu 0.173
_exptl_absorpt_correction_T_max 0.966
_exptl_absorpt_correction_T_min 0.953
_exptl_absorpt_correction_type multi-scan
_exptl_absorpt_process_details sadabs
_exptl_crystal_colour colorless
_exptl_crystal_density_diffrn 1.276
_exptl_crystal_description block
_exptl_crystal_F_000 1136
_exptl_crystal_size_max 0.280
_exptl_crystal_size_mid 0.260
_exptl_crystal_size_min 0.200
_refine_diff_density_max 0.239
_refine_diff_density_min -0.270
_refine_diff_density_rms 0.046
_refine_ls_extinction_method none
_refine_ls_goodness_of_fit_ref 1.013
_refine_ls_hydrogen_treatment constr
_refine_ls_matrix_type full
_refine_ls_number_parameters 354
_refine_ls_number_reflns 6158
_refine_ls_number_restraints 30
_refine_ls_restrained_S_all 1.061
_refine_ls_R_factor_all 0.1457
_refine_ls_R_factor_gt 0.0652
_refine_ls_shift/su_max 0.000
_refine_ls_shift/su_mean 0.000
_refine_ls_structure_factor_coef Fsqd
_refine_ls_weighting_details 'w=1/[\s^2^(Fo^2^)+(0.0573P)^2^+1.2558P] where P=(Fo^2^+2Fc^2^)/3'
_refine_ls_weighting_scheme calc
_refine_ls_wR_factor_gt 0.1338
_refine_ls_wR_factor_ref 0.1616
_reflns_Friedel_coverage 0.000
_reflns_number_gt 3251
_reflns_number_total 6158
_reflns_threshold_expression 'I > 2\s(I)'
_cod_data_source_file jo7b02397_si_002.cif
_cod_data_source_block 3e
_cod_depositor_comments 'Adding full bibliography for 4033209--4033221.cif.'
_cod_original_cell_volume 2805.9(14)
_cod_database_code 4033217
_shelx_shelxl_version_number 2014/7
_shelx_space_group_comment
; 
The symmetry employed for this shelxl refinement is uniquely defined 
by the following loop, which should always be used as a source of 
symmetry information in preference to the above space-group names. 
They are only intended as comments. 
;
_shelx_estimated_absorpt_t_min 0.953
_shelx_estimated_absorpt_t_max 0.966

loop_
_space_group_symop_operation_xyz
'x, y, z'
'-x+1/2, y+1/2, -z+1/2'
'-x, -y, -z'
'x-1/2, -y-1/2, z-1/2'

loop_
_atom_site_label
_atom_site_type_symbol
_atom_site_fract_x
_atom_site_fract_y
_atom_site_fract_z
_atom_site_U_iso_or_equiv
_atom_site_adp_type
_atom_site_occupancy
_atom_site_site_symmetry_order
_atom_site_calc_flag
_atom_site_refinement_flags_posn
_atom_site_refinement_flags_adp
C1 C 0.0946(3) -0.0273(3) 0.15540(13) 0.0667(9) Uani 1 1 d . .
H1A H 0.0787 0.0077 0.1900 0.100 Uiso 1 1 calc R U
H1B H 0.1693 -0.0743 0.1621 0.100 Uiso 1 1 calc R U
H1C H 0.0294 -0.0833 0.1400 0.100 Uiso 1 1 calc R U
C2 C 0.0152(2) 0.1055(3) 0.07129(12) 0.0502(7) Uani 1 1 d . .
C3 C -0.1007(3) 0.0541(3) 0.05553(14) 0.0684(9) Uani 1 1 d . .
H3 H -0.1292 -0.0104 0.0761 0.082 Uiso 1 1 calc R U
C4 C -0.1708(3) 0.1029(4) 0.00810(17) 0.0848(12) Uani 1 1 d . .
H4 H -0.2484 0.0704 -0.0035 0.102 Uiso 1 1 calc R U
C5 C -0.1291(3) 0.1991(4) -0.02287(16) 0.0814(11) Uani 1 1 d . .
H5 H -0.1792 0.2295 -0.0547 0.098 Uiso 1 1 calc R U
C6 C -0.0154(3) 0.2504(3) -0.00756(12) 0.0650(9) Uani 1 1 d . .
H6 H 0.0118 0.3149 -0.0286 0.078 Uiso 1 1 calc R U
C7 C 0.0591(2) 0.2034(3) 0.04057(11) 0.0491(7) Uani 1 1 d . .
C8 C 0.1797(2) 0.2324(3) 0.06859(10) 0.0430(6) Uani 1 1 d . .
C9 C 0.2032(2) 0.1542(2) 0.11393(10) 0.0416(6) Uani 1 1 d . .
C10 C 0.2671(3) 0.3280(3) 0.05275(11) 0.0480(7) Uani 1 1 d . .
H10 H 0.2752 0.3124 0.0138 0.058 Uiso 1 1 calc R U
C11 C 0.2312(3) 0.4682(3) 0.05796(12) 0.0584(8) Uani 1 1 d . U
H11A H 0.1833 0.4981 0.0233 0.070 Uiso 1 1 calc R U
H11B H 0.1842 0.4786 0.0877 0.070 Uiso 1 1 calc R U
C12 C 0.3480(4) 0.5406(4) 0.0709(2) 0.1109(14) Uani 1 1 d . U
H12A H 0.3585 0.5930 0.0392 0.133 Uiso 1 1 calc R U
H12B H 0.3466 0.5962 0.1027 0.133 Uiso 1 1 calc R U
C13 C 0.4500(3) 0.4485(3) 0.08363(15) 0.0713(9) Uani 1 1 d . U
H13A H 0.5023 0.4714 0.1183 0.086 Uiso 1 1 calc R U
H13B H 0.4980 0.4486 0.0539 0.086 Uiso 1 1 calc R U
C14 C 0.3939(2) 0.3166(3) 0.08877(11) 0.0483(7) Uani 1 1 d . .
H14 H 0.4414 0.2514 0.0732 0.058 Uiso 1 1 calc R U
C15 C 0.5523(3) -0.0883(3) 0.36253(12) 0.0600(8) Uani 1 1 d . .
H15 H 0.5174 -0.1690 0.3604 0.072 Uiso 1 1 calc R U
C16 C 0.6640(3) -0.0679(4) 0.39669(13) 0.0784(11) Uani 1 1 d . .
H16 H 0.7031 -0.1347 0.4176 0.094 Uiso 1 1 calc R U
C17 C 0.7161(3) 0.0503(4) 0.39953(14) 0.0756(11) Uani 1 1 d . .
H17 H 0.7912 0.0636 0.4220 0.091 Uiso 1 1 calc R U
C18 C 0.6580(3) 0.1491(4) 0.36942(14) 0.0724(10) Uani 1 1 d . .
H18 H 0.6934 0.2296 0.3716 0.087 Uiso 1 1 calc R U
C19 C 0.5468(3) 0.1294(3) 0.33585(12) 0.0577(8) Uani 1 1 d . .
H19 H 0.5074 0.1971 0.3156 0.069 Uiso 1 1 calc R U
C20 C 0.4937(2) 0.0104(3) 0.33199(10) 0.0412(6) Uani 1 1 d . .
C21 C 0.3710(2) -0.0099(3) 0.29578(10) 0.0467(7) Uani 1 1 d . .
H21A H 0.3510 -0.0999 0.2956 0.056 Uiso 1 1 calc R U
H21B H 0.3101 0.0358 0.3120 0.056 Uiso 1 1 calc R U
C22 C 0.4213(2) -0.0319(2) 0.19794(10) 0.0371(6) Uani 1 1 d . .
C23 C 0.4855(2) -0.1442(3) 0.20341(11) 0.0490(7) Uani 1 1 d . .
H23 H 0.4994 -0.1881 0.2372 0.059 Uiso 1 1 calc R U
C24 C 0.5289(3) -0.1901(3) 0.15687(12) 0.0549(8) Uani 1 1 d . .
H24 H 0.5736 -0.2653 0.1592 0.066 Uiso 1 1 calc R U
C25 C 0.5054(2) -0.1236(3) 0.10706(11) 0.0477(7) Uani 1 1 d . .
C26 C 0.4385(2) -0.0127(2) 0.10115(10) 0.0418(6) Uani 1 1 d . .
H26 H 0.4222 0.0295 0.0670 0.050 Uiso 1 1 calc R U
C27 C 0.3965(2) 0.0340(2) 0.14755(10) 0.0362(6) Uani 1 1 d . .
C28 C 0.3204(2) 0.1507(2) 0.15440(10) 0.0383(6) Uani 1 1 d . .
C29 C 0.3030(2) 0.1370(2) 0.21620(10) 0.0412(6) Uani 1 1 d . .
C30 C 0.3839(2) 0.2828(2) 0.14966(10) 0.0426(6) Uani 1 1 d . .
H30 H 0.3302 0.3470 0.1617 0.051 Uiso 1 1 calc R U
C31 C 0.5043(3) 0.2947(3) 0.18915(13) 0.0533(7) Uani 1 1 d . .
C32 C 0.7085(3) 0.2218(4) 0.21020(17) 0.0883(11) Uani 1 1 d . U
H32A H 0.7540 0.2959 0.2017 0.106 Uiso 1 1 calc R U
H32B H 0.6997 0.2261 0.2492 0.106 Uiso 1 1 calc R U
C33 C 0.7712(4) 0.1078(5) 0.2000(2) 0.1333(16) Uani 1 1 d . U
H33A H 0.7272 0.0351 0.2099 0.200 Uiso 1 1 calc R U
H33B H 0.8510 0.1086 0.2222 0.200 Uiso 1 1 calc R U
H33C H 0.7776 0.1032 0.1612 0.200 Uiso 1 1 calc R U
Cl1 Cl 0.56140(9) -0.18240(9) 0.04917(3) 0.0783(3) Uani 1 1 d . .
N1 N 0.10395(19) 0.0749(2) 0.11641(9) 0.0471(6) Uani 1 1 d . .
N2 N 0.36673(18) 0.0329(2) 0.23831(8) 0.0393(5) Uani 1 1 d . .
O1 O 0.24415(18) 0.20714(19) 0.24102(8) 0.0608(6) Uani 1 1 d . .
O2 O 0.5217(2) 0.3632(3) 0.22865(10) 0.0958(9) Uani 1 1 d . .
O3 O 0.58856(18) 0.2204(2) 0.17458(9) 0.0684(6) Uani 1 1 d . U

loop_
_atom_site_aniso_label
_atom_site_aniso_U_11
_atom_site_aniso_U_22
_atom_site_aniso_U_33
_atom_site_aniso_U_23
_atom_site_aniso_U_13
_atom_site_aniso_U_12
C1 0.0571(19) 0.063(2) 0.079(2) 0.0150(17) 0.0102(17) -0.0104(17)
C2 0.0426(17) 0.0480(18) 0.0583(18) -0.0097(14) 0.0038(15) 0.0093(14)
C3 0.053(2) 0.067(2) 0.083(2) -0.0146(18) 0.0012(18) -0.0022(17)
C4 0.057(2) 0.084(3) 0.102(3) -0.032(2) -0.021(2) 0.008(2)
C5 0.074(3) 0.080(3) 0.078(2) -0.021(2) -0.024(2) 0.029(2)
C6 0.067(2) 0.065(2) 0.0584(19) -0.0041(16) -0.0042(17) 0.0246(18)
C7 0.0492(17) 0.0463(17) 0.0508(16) -0.0046(14) 0.0060(14) 0.0173(14)
C8 0.0426(16) 0.0435(16) 0.0441(15) 0.0025(13) 0.0114(13) 0.0115(13)
C9 0.0372(15) 0.0419(16) 0.0471(15) 0.0026(12) 0.0112(12) 0.0068(13)
C10 0.0546(17) 0.0515(18) 0.0404(15) 0.0043(13) 0.0159(13) 0.0129(14)
C11 0.0643(18) 0.0540(19) 0.0596(18) 0.0118(15) 0.0182(15) 0.0116(16)
C12 0.085(3) 0.062(2) 0.180(4) 0.018(3) 0.006(3) -0.003(2)
C13 0.0642(19) 0.068(2) 0.086(2) 0.0227(18) 0.0239(17) -0.0035(17)
C14 0.0480(17) 0.0492(18) 0.0515(16) 0.0076(13) 0.0193(14) 0.0090(13)
C15 0.074(2) 0.057(2) 0.0494(17) 0.0106(15) 0.0108(17) 0.0040(17)
C16 0.082(3) 0.097(3) 0.052(2) 0.0055(19) -0.0021(19) 0.030(2)
C17 0.055(2) 0.112(3) 0.058(2) -0.023(2) 0.0056(17) 0.001(2)
C18 0.072(2) 0.077(3) 0.067(2) -0.0161(19) 0.0075(19) -0.016(2)
C19 0.067(2) 0.053(2) 0.0522(17) -0.0011(14) 0.0066(16) -0.0049(16)
C20 0.0473(16) 0.0478(17) 0.0315(13) 0.0018(12) 0.0149(12) 0.0005(14)
C21 0.0518(17) 0.0512(17) 0.0405(14) 0.0066(13) 0.0174(13) -0.0022(14)
C22 0.0338(14) 0.0387(15) 0.0395(14) -0.0003(12) 0.0080(11) -0.0001(12)
C23 0.0572(18) 0.0443(16) 0.0455(16) 0.0084(13) 0.0091(14) 0.0126(14)
C24 0.0579(18) 0.0466(18) 0.0616(19) -0.0008(15) 0.0137(15) 0.0194(15)
C25 0.0497(17) 0.0492(18) 0.0461(16) -0.0064(13) 0.0138(13) 0.0091(14)
C26 0.0418(15) 0.0454(16) 0.0384(14) -0.0014(12) 0.0077(12) 0.0053(13)
C27 0.0311(13) 0.0370(14) 0.0405(14) 0.0006(12) 0.0059(11) 0.0033(11)
C28 0.0391(15) 0.0383(15) 0.0389(14) 0.0035(11) 0.0107(12) 0.0057(12)
C29 0.0398(15) 0.0397(15) 0.0459(15) 0.0019(12) 0.0125(12) 0.0043(13)
C30 0.0436(15) 0.0391(15) 0.0467(15) 0.0003(12) 0.0126(13) 0.0037(13)
C31 0.0541(19) 0.0497(18) 0.0585(19) 0.0016(15) 0.0161(15) -0.0068(16)
C32 0.0447(19) 0.105(3) 0.108(3) -0.003(2) -0.0082(18) 0.0019(18)
C33 0.070(2) 0.123(3) 0.189(4) -0.023(3) -0.028(3) 0.025(2)
Cl1 0.1004(7) 0.0795(6) 0.0626(5) -0.0074(4) 0.0355(5) 0.0331(5)
N1 0.0402(13) 0.0451(14) 0.0554(14) 0.0051(11) 0.0065(11) 0.0013(11)
N2 0.0421(12) 0.0419(13) 0.0352(11) 0.0014(10) 0.0100(10) 0.0032(10)
O1 0.0711(13) 0.0616(14) 0.0575(12) 0.0031(10) 0.0329(11) 0.0235(11)
O2 0.0796(17) 0.124(2) 0.0820(17) -0.0485(16) 0.0079(14) -0.0135(15)
O3 0.0442(12) 0.0735(15) 0.0826(15) -0.0115(12) -0.0031(11) 0.0023(11)

loop_
_atom_type_symbol
_atom_type_description
_atom_type_scat_dispersion_real
_atom_type_scat_dispersion_imag
_atom_type_scat_source
C C 0.0033 0.0016 'International Tables Vol C Tables 4.2.6.8 and 6.1.1.4'
H H 0.0000 0.0000 'International Tables Vol C Tables 4.2.6.8 and 6.1.1.4'
N N 0.0061 0.0033 'International Tables Vol C Tables 4.2.6.8 and 6.1.1.4'
O O 0.0106 0.0060 'International Tables Vol C Tables 4.2.6.8 and 6.1.1.4'
Cl Cl 0.1484 0.1585 'International Tables Vol C Tables 4.2.6.8 and 6.1.1.4'

loop_
_geom_angle_atom_site_label_1
_geom_angle_atom_site_label_2
_geom_angle_atom_site_label_3
_geom_angle
N1 C1 H1A 109.5
N1 C1 H1B 109.5
H1A C1 H1B 109.5
N1 C1 H1C 109.5
H1A C1 H1C 109.5
H1B C1 H1C 109.5
N1 C2 C3 129.3(3)
N1 C2 C7 108.8(2)
C3 C2 C7 121.9(3)
C4 C3 C2 117.1(3)
C4 C3 H3 121.5
C2 C3 H3 121.5
C3 C4 C5 121.9(3)
C3 C4 H4 119.0
C5 C4 H4 119.0
C6 C5 C4 121.4(3)
C6 C5 H5 119.3
C4 C5 H5 119.3
C5 C6 C7 118.5(3)
C5 C6 H6 120.7
C7 C6 H6 120.7
C6 C7 C2 119.2(3)
C6 C7 C8 134.1(3)
C2 C7 C8 106.7(2)
C9 C8 C7 107.0(2)
C9 C8 C10 124.5(2)
C7 C8 C10 128.5(2)
C8 C9 N1 110.4(2)
C8 C9 C28 124.9(2)
N1 C9 C28 124.7(2)
C8 C10 C11 115.4(2)
C8 C10 C14 112.4(2)
C11 C10 C14 104.8(2)
C8 C10 H10 108.0
C11 C10 H10 108.0
C14 C10 H10 108.0
C12 C11 C10 105.8(3)
C12 C11 H11A 110.6
C10 C11 H11A 110.6
C12 C11 H11B 110.6
C10 C11 H11B 110.6
H11A C11 H11B 108.7
C13 C12 C11 109.0(3)
C13 C12 H12A 109.9
C11 C12 H12A 109.9
C13 C12 H12B 109.9
C11 C12 H12B 109.9
H12A C12 H12B 108.3
C12 C13 C14 107.1(3)
C12 C13 H13A 110.3
C14 C13 H13A 110.3
C12 C13 H13B 110.3
C14 C13 H13B 110.3
H13A C13 H13B 108.6
C13 C14 C10 103.5(2)
C13 C14 C30 112.5(2)
C10 C14 C30 110.6(2)
C13 C14 H14 110.0
C10 C14 H14 110.0
C30 C14 H14 110.0
C20 C15 C16 120.2(3)
C20 C15 H15 119.9
C16 C15 H15 119.9
C17 C16 C15 120.0(3)
C17 C16 H16 120.0
C15 C16 H16 120.0
C16 C17 C18 120.1(3)
C16 C17 H17 120.0
C18 C17 H17 120.0
C17 C18 C19 120.0(3)
C17 C18 H18 120.0
C19 C18 H18 120.0
C20 C19 C18 120.7(3)
C20 C19 H19 119.7
C18 C19 H19 119.7
C15 C20 C19 119.0(3)
C15 C20 C21 120.7(3)
C19 C20 C21 120.3(2)
N2 C21 C20 113.1(2)
N2 C21 H21A 109.0
C20 C21 H21A 109.0
N2 C21 H21B 109.0
C20 C21 H21B 109.0
H21A C21 H21B 107.8
C23 C22 C27 122.3(2)
C23 C22 N2 128.7(2)
C27 C22 N2 109.0(2)
C22 C23 C24 117.9(2)
C22 C23 H23 121.1
C24 C23 H23 121.1
C25 C24 C23 119.7(3)
C25 C24 H24 120.1
C23 C24 H24 120.1
C26 C25 C24 122.4(2)
C26 C25 Cl1 118.5(2)
C24 C25 Cl1 119.1(2)
C25 C26 C27 117.9(2)
C25 C26 H26 121.0
C27 C26 H26 121.0
C26 C27 C22 119.7(2)
C26 C27 C28 130.6(2)
C22 C27 C28 109.7(2)
C9 C28 C27 113.1(2)
C9 C28 C29 113.4(2)
C27 C28 C29 101.36(19)
C9 C28 C30 106.6(2)
C27 C28 C30 115.8(2)
C29 C28 C30 106.58(19)
O1 C29 N2 125.5(2)
O1 C29 C28 126.3(2)
N2 C29 C28 108.1(2)
C31 C30 C14 112.6(2)
C31 C30 C28 112.9(2)
C14 C30 C28 112.4(2)
C31 C30 H30 106.1
C14 C30 H30 106.1
C28 C30 H30 106.1
O2 C31 O3 123.3(3)
O2 C31 C30 124.4(3)
O3 C31 C30 112.3(2)
C33 C32 O3 108.5(3)
C33 C32 H32A 110.0
O3 C32 H32A 110.0
C33 C32 H32B 110.0
O3 C32 H32B 110.0
H32A C32 H32B 108.4
C32 C33 H33A 109.5
C32 C33 H33B 109.5
H33A C33 H33B 109.5
C32 C33 H33C 109.5
H33A C33 H33C 109.5
H33B C33 H33C 109.5
C2 N1 C9 107.2(2)
C2 N1 C1 124.6(2)
C9 N1 C1 128.1(2)
C29 N2 C22 111.7(2)
C29 N2 C21 123.6(2)
C22 N2 C21 124.6(2)
C31 O3 C32 117.4(3)

loop_
_geom_bond_atom_site_label_1
_geom_bond_atom_site_label_2
_geom_bond_distance
C1 N1 1.446(4)
C1 H1A 0.9600
C1 H1B 0.9600
C1 H1C 0.9600
C2 N1 1.385(3)
C2 C3 1.395(4)
C2 C7 1.405(4)
C3 C4 1.377(5)
C3 H3 0.9300
C4 C5 1.386(5)
C4 H4 0.9300
C5 C6 1.373(5)
C5 H5 0.9300
C6 C7 1.403(4)
C6 H6 0.9300
C7 C8 1.436(4)
C8 C9 1.362(3)
C8 C10 1.495(4)
C9 N1 1.397(3)
C9 C28 1.498(4)
C10 C11 1.535(4)
C10 C14 1.538(4)
C10 H10 0.9800
C11 C12 1.497(5)
C11 H11A 0.9700
C11 H11B 0.9700
C12 C13 1.486(5)
C12 H12A 0.9700
C12 H12B 0.9700
C13 C14 1.533(4)
C13 H13A 0.9700
C13 H13B 0.9700
C14 C30 1.543(3)
C14 H14 0.9800
C15 C20 1.373(4)
C15 C16 1.392(5)
C15 H15 0.9300
C16 C17 1.366(5)
C16 H16 0.9300
C17 C18 1.367(5)
C17 H17 0.9300
C18 C19 1.381(4)
C18 H18 0.9300
C19 C20 1.379(4)
C19 H19 0.9300
C20 C21 1.512(4)
C21 N2 1.459(3)
C21 H21A 0.9700
C21 H21B 0.9700
C22 C23 1.373(3)
C22 C27 1.392(3)
C22 N2 1.414(3)
C23 C24 1.390(4)
C23 H23 0.9300
C24 C25 1.382(4)
C24 H24 0.9300
C25 C26 1.376(4)
C25 Cl1 1.746(3)
C26 C27 1.383(3)
C26 H26 0.9300
C27 C28 1.515(3)
C28 C29 1.553(3)
C28 C30 1.570(3)
C29 O1 1.214(3)
C29 N2 1.363(3)
C30 C31 1.519(4)
C30 H30 0.9800
C31 O2 1.188(3)
C31 O3 1.316(3)
C32 C33 1.428(5)
C32 O3 1.466(4)
C32 H32A 0.9700
C32 H32B 0.9700
C33 H33A 0.9600
C33 H33B 0.9600
C33 H33C 0.9600
